data_2208648
loop_
_publ_author_name
'Scheibitz, Matthias'
'Lerner, Hans-Wolfram'
'Bolte, Michael'

_publ_section_title
;
 1-Chloro-3,4-dimethyl-1-phenyl-3-phospholenium chloride
;
_journal_coeditor_code KP2009
_journal_issue 4
_journal_name_full 'Acta Crystallographica Section E'
_journal_page_first o1474
_journal_page_last o1475
_journal_paper_doi 10.1107/S1600536806009160
_journal_volume 62
_journal_year 2006
_chemical_formula_iupac 'C12 H15 Cl P +, Cl -'
_chemical_formula_moiety 'C12 H15 Cl P +, Cl -'
_chemical_formula_sum 'C12 H15 Cl2 P'
_chemical_formula_weight 261.11
_chemical_name_systematic
;
1-Chloro-3,4-Dimethyl-1-phenyl-3-phospholenium chloride
;
_space_group_IT_number 62
_symmetry_cell_setting orthorhombic
_symmetry_space_group_name_Hall '-P 2ac 2n'
_symmetry_space_group_name_H-M 'P n m a'
_atom_sites_solution_hydrogens geom
_atom_sites_solution_primary direct
_atom_sites_solution_secondary difmap
_audit_creation_method SHELXL-97
_cell_angle_alpha 90.00
_cell_angle_beta 90.00
_cell_angle_gamma 90.00
_cell_formula_units_Z 4
_cell_length_a 11.0359(13)
_cell_length_b 7.0120(12)
_cell_length_c 16.657(2)
_cell_measurement_reflns_used 6837
_cell_measurement_temperature 173(2)
_cell_measurement_theta_max 26.5
_cell_measurement_theta_min 3.6
_cell_volume 1289.0(3)
_computing_cell_refinement X-AREA
_computing_data_collection 'X-AREA (Stoe & Cie, 2001)'
_computing_data_reduction X-AREA
_computing_molecular_graphics 'XP in SHELXTL-Plus (Sheldrick, 1991)'
_computing_publication_material SHELXL97
_computing_structure_refinement 'SHELXL97 (Sheldrick, 1997)'
_computing_structure_solution 'SIR2002 (Burla <i>et al.</i>,  2003)'
_diffrn_ambient_temperature 173(2)
_diffrn_measured_fraction_theta_full 0.994
_diffrn_measured_fraction_theta_max 0.993
_diffrn_measurement_device_type 'Stoe IPDS-II two-circle'
_diffrn_measurement_method \w
_diffrn_radiation_monochromator graphite
_diffrn_radiation_source 'fine-focus sealed tube'
_diffrn_radiation_type MoK\a
_diffrn_radiation_wavelength 0.71073
_diffrn_reflns_av_R_equivalents 0.0849
_diffrn_reflns_av_sigmaI/netI 0.0527
_diffrn_reflns_limit_h_max 13
_diffrn_reflns_limit_h_min -12
_diffrn_reflns_limit_k_max 8
_diffrn_reflns_limit_k_min -8
_diffrn_reflns_limit_l_max 20
_diffrn_reflns_limit_l_min -20
_diffrn_reflns_number 9136
_diffrn_reflns_theta_full 25.00
_diffrn_reflns_theta_max 26.48
_diffrn_reflns_theta_min 3.89
_diffrn_standards_decay_% 0
_diffrn_standards_interval_time 0
_diffrn_standards_number 0
_exptl_absorpt_coefficient_mu 0.594
_exptl_absorpt_correction_T_max 0.9322
_exptl_absorpt_correction_T_min 0.8327
_exptl_absorpt_correction_type multi-scan
_exptl_absorpt_process_details '(MULABS; Spek, 2003; Blessing, 1995)'
_exptl_crystal_colour colourless
_exptl_crystal_density_diffrn 1.346
_exptl_crystal_density_method 'not measured'
_exptl_crystal_description needle
_exptl_crystal_F_000 544
_exptl_crystal_size_max 0.32
_exptl_crystal_size_mid 0.14
_exptl_crystal_size_min 0.12
_refine_diff_density_max 0.278
_refine_diff_density_min -0.201
_refine_ls_extinction_method none
_refine_ls_goodness_of_fit_ref 0.909
_refine_ls_hydrogen_treatment constr
_refine_ls_matrix_type full
_refine_ls_number_parameters 83
_refine_ls_number_reflns 1441
_refine_ls_number_restraints 0
_refine_ls_restrained_S_all 0.909
_refine_ls_R_factor_all 0.0550
_refine_ls_R_factor_gt 0.0323
_refine_ls_shift/su_max 0.000
_refine_ls_shift/su_mean 0.000
_refine_ls_structure_factor_coef Fsqd
_refine_ls_weighting_details 'calc w=1/[\s^2^(Fo^2^)+(0.0273P)^2^] where P=(Fo^2^+2Fc^2^)/3'
_refine_ls_weighting_scheme calc
_refine_ls_wR_factor_gt 0.0612
_refine_ls_wR_factor_ref 0.0659
_reflns_number_gt 1081
_reflns_number_total 1441
_reflns_threshold_expression I>2\s(I)
_cod_data_source_file kp2009.cif
_cod_data_source_block I
_cod_depositor_comments
;
The following automatic conversions were performed:
'_symmetry_cell_setting' value 'Orthorhombic' changed to 'orthorhombic'
according to '/home/saulius/struct/CIF-dictionaries/cif_core.dic'
dictionary named 'cif_core.dic' version 2.4.1 from 2010-06-29.

Automatic conversion script
Id: cif_fix_enum 1527 2010-12-29 10:47:43Z saulius 

The following automatic conversions were performed:

'_symmetry_cell_setting' value 'Orthorhombic' changed to
'orthorhombic' according to
/home/saulius/struct/CIF-dictionaries/cif_core.dic dictionary named
'cif_core.dic' version 2.4.1 from 2010-06-29.

Automatic conversion script
Id: cif_fix_values 1715 2011-07-08 13:25:40Z adriana 
;
_cod_database_code 2208648

loop_
_symmetry_equiv_pos_as_xyz
'x, y, z'
'-x+1/2, -y, z+1/2'
'x+1/2, -y+1/2, -z+1/2'
'-x, y+1/2, -z'
'-x, -y, -z'
'x-1/2, y, -z-1/2'
'-x-1/2, y-1/2, z-1/2'
'x, -y-1/2, z'

loop_
_atom_site_type_symbol
_atom_site_label
_atom_site_fract_x
_atom_site_fract_y
_atom_site_fract_z
_atom_site_U_iso_or_equiv
_atom_site_adp_type
_atom_site_calc_flag
_atom_site_refinement_flags
_atom_site_occupancy
Cl Cl1 0.26347(6) 0.7500 0.65235(5) 0.03632(18) Uani d S 1
P P1 0.44086(6) 0.7500 0.67225(4) 0.02346(16) Uani d S 1
C C1 0.47482(17) 0.5560(2) 0.73850(10) 0.0253(4) Uani d . 1
H H1A 0.4108 0.4572 0.7369 0.030 Uiso calc R 1
H H1B 0.5538 0.4969 0.7253 0.030 Uiso calc R 1
C C2 0.47866(16) 0.6548(3) 0.81921(11) 0.0255(4) Uani d . 1
C C11 0.5167(2) 0.7500 0.57751(15) 0.0266(5) Uani d S 1
C C12 0.6432(3) 0.7500 0.57900(19) 0.0407(7) Uani d S 1
H H12 0.6857 0.7500 0.6286 0.049 Uiso calc SR 1
C C13 0.7056(3) 0.7500 0.50686(19) 0.0438(8) Uani d S 1
H H13 0.7916 0.7500 0.5072 0.053 Uiso calc SR 1
C C14 0.6445(3) 0.7500 0.43438(19) 0.0388(7) Uani d S 1
H H14 0.6882 0.7500 0.3852 0.047 Uiso calc SR 1
C C15 0.5194(3) 0.7500 0.43407(17) 0.0332(6) Uani d S 1
H H15 0.4770 0.7500 0.3844 0.040 Uiso calc SR 1
C C16 0.4550(3) 0.7500 0.50550(16) 0.0288(6) Uani d S 1
H H16 0.3689 0.7500 0.5049 0.035 Uiso calc SR 1
C C21 0.4864(2) 0.5242(3) 0.89047(12) 0.0373(5) Uani d . 1
H H21A 0.4969 0.6000 0.9394 0.056 Uiso calc R 1
H H21B 0.5556 0.4381 0.8840 0.056 Uiso calc R 1
H H21C 0.4116 0.4493 0.8945 0.056 Uiso calc R 1
Cl Cl2 0.22744(7) 0.2500 0.77838(5) 0.03790(19) Uani d S 1

loop_
_atom_site_aniso_label
_atom_site_aniso_U_11
_atom_site_aniso_U_22
_atom_site_aniso_U_33
_atom_site_aniso_U_12
_atom_site_aniso_U_13
_atom_site_aniso_U_23
Cl1 0.0237(3) 0.0406(4) 0.0446(4) 0.000 -0.0023(3) 0.000
P1 0.0231(3) 0.0229(3) 0.0244(3) 0.000 -0.0004(3) 0.000
C1 0.0285(9) 0.0207(8) 0.0267(10) 0.0006(7) 0.0019(7) 0.0006(6)
C2 0.0232(8) 0.0265(8) 0.0267(10) -0.0004(7) 0.0005(7) 0.0003(7)
C11 0.0298(13) 0.0250(12) 0.0249(13) 0.000 0.0004(11) 0.000
C12 0.0280(14) 0.065(2) 0.0291(16) 0.000 -0.0025(12) 0.000
C13 0.0333(17) 0.062(2) 0.0357(17) 0.000 0.0043(13) 0.000
C14 0.0536(19) 0.0342(15) 0.0288(15) 0.000 0.0073(14) 0.000
C15 0.0496(17) 0.0246(12) 0.0254(14) 0.000 -0.0059(13) 0.000
C16 0.0336(15) 0.0221(12) 0.0307(14) 0.000 -0.0049(11) 0.000
C21 0.0493(13) 0.0313(10) 0.0312(10) -0.0008(10) -0.0009(10) 0.0070(8)
Cl2 0.0277(3) 0.0319(3) 0.0540(5) 0.000 0.0074(3) 0.000

loop_
_atom_type_symbol
_atom_type_description
_atom_type_scat_dispersion_real
_atom_type_scat_dispersion_imag
_atom_type_scat_source
C C 0.0033 0.0016 'International Tables Vol C Tables 4.2.6.8 and 6.1.1.4'
H H 0.0000 0.0000 'International Tables Vol C Tables 4.2.6.8 and 6.1.1.4'
Cl Cl 0.1484 0.1585 'International Tables Vol C Tables 4.2.6.8 and 6.1.1.4'
P P 0.1023 0.0942 'International Tables Vol C Tables 4.2.6.8 and 6.1.1.4'

loop_
_geom_angle_atom_site_label_1
_geom_angle_atom_site_label_2
_geom_angle_atom_site_label_3
_geom_angle_site_symmetry_1
_geom_angle_site_symmetry_3
_geom_angle
C11 P1 C1 . . 116.51(8)
C11 P1 C1 . 8_575 116.51(8)
C1 P1 C1 . 8_575 98.82(12)
C11 P1 Cl1 . . 108.31(10)
C1 P1 Cl1 . . 108.01(7)
C1 P1 Cl1 8_575 . 108.01(7)
C2 C1 P1 . . 101.85(12)
C2 C1 H1A . . 111.4
P1 C1 H1A . . 111.4
C2 C1 H1B . . 111.4
P1 C1 H1B . . 111.4
H1A C1 H1B . . 109.3
C2 C2 C21 8_575 . 127.58(11)
C2 C2 C1 8_575 . 117.27(9)
C21 C2 C1 . . 115.12(15)
C16 C11 C12 . . 120.6(3)
C16 C11 P1 . . 122.5(2)
C12 C11 P1 . . 116.9(2)
C13 C12 C11 . . 118.8(3)
C13 C12 H12 . . 120.6
C11 C12 H12 . . 120.6
C14 C13 C12 . . 121.0(3)
C14 C13 H13 . . 119.5
C12 C13 H13 . . 119.5
C15 C14 C13 . . 119.4(3)
C15 C14 H14 . . 120.3
C13 C14 H14 . . 120.3
C14 C15 C16 . . 120.6(3)
C14 C15 H15 . . 119.7
C16 C15 H15 . . 119.7
C11 C16 C15 . . 119.6(3)
C11 C16 H16 . . 120.2
C15 C16 H16 . . 120.2
C2 C21 H21A . . 109.5
C2 C21 H21B . . 109.5
H21A C21 H21B . . 109.5
C2 C21 H21C . . 109.5
H21A C21 H21C . . 109.5
H21B C21 H21C . . 109.5

loop_
_geom_bond_atom_site_label_1
_geom_bond_atom_site_label_2
_geom_bond_site_symmetry_2
_geom_bond_distance
_geom_bond_publ_flag
Cl1 P1 . 1.9855(10) y
P1 C11 . 1.786(3) y
P1 C1 . 1.7914(18) y
P1 C1 8_575 1.7914(18) ?
C1 C2 . 1.513(2) ?
C1 H1A . 0.9900 ?
C1 H1B . 0.9900 ?
C2 C2 8_575 1.335(4) ?
C2 C21 . 1.502(3) ?
C11 C16 . 1.379(4) ?
C11 C12 . 1.397(4) ?
C12 C13 . 1.385(4) ?
C12 H12 . 0.9500 ?
C13 C14 . 1.383(5) ?
C13 H13 . 0.9500 ?
C14 C15 . 1.380(5) ?
C14 H14 . 0.9500 ?
C15 C16 . 1.386(4) ?
C15 H15 . 0.9500 ?
C16 H16 . 0.9500 ?
C21 H21A . 0.9800 ?
C21 H21B . 0.9800 ?
C21 H21C . 0.9800 ?

loop_
_geom_hbond_atom_site_label_D
_geom_hbond_atom_site_label_H
_geom_hbond_atom_site_label_A
_geom_hbond_site_symmetry_A
_geom_hbond_distance_DH
_geom_hbond_distance_HA
_geom_hbond_distance_DA
_geom_hbond_angle_DHA
C16 H16 Cl1 . 0.95 2.72 3.233(3) 115
C1 H1A Cl2 . 0.99 2.59 3.535(2) 161
C1 H1B Cl2 6_657 0.99 2.58 3.529(2) 160

loop_
_geom_torsion_atom_site_label_1
_geom_torsion_atom_site_label_2
_geom_torsion_atom_site_label_3
_geom_torsion_atom_site_label_4
_geom_torsion_site_symmetry_1
_geom_torsion_site_symmetry_4
_geom_torsion
C11 P1 C1 C2 . . 140.96(13)
C1 P1 C1 C2 8_575 . 15.36(17)
Cl1 P1 C1 C2 . . -96.94(11)
P1 C1 C2 C2 . 8_575 -11.18(13)
P1 C1 C2 C21 . . 170.83(15)
C1 P1 C11 C16 . . 121.94(8)
C1 P1 C11 C16 8_575 . -121.94(8)
Cl1 P1 C11 C16 . . 0.0
C1 P1 C11 C12 . . -58.06(8)
C1 P1 C11 C12 8_575 . 58.06(8)
Cl1 P1 C11 C12 . . 180.0
C16 C11 C12 C13 . . 0.0
P1 C11 C12 C13 . . 180.0
C11 C12 C13 C14 . . 0.0
C12 C13 C14 C15 . . 0.0
C13 C14 C15 C16 . . 0.0
C12 C11 C16 C15 . . 0.0
P1 C11 C16 C15 . . 180.0
C14 C15 C16 C11 . . 0.0
